data_7229773
loop_
_publ_author_name
'Borovina, Mladen'
'Kodrin, Ivan'
'\/Dakovi\'c, Marijana'

_publ_section_title
;
 Testing the limits of halogen bonding in coordination chemistry
;
_journal_issue 5
_journal_name_full CrystEngComm
_journal_page_first 539
_journal_paper_doi 10.1039/C7CE01989K
_journal_volume 20
_journal_year 2018
_chemical_formula_moiety 'C20 H22 I2 N2 Ni O4'
_chemical_formula_sum 'C20 H22 I2 N2 Ni O4'
_chemical_formula_weight 666.90
_space_group_crystal_system monoclinic
_space_group_IT_number 14
_space_group_name_Hall '-P 2yn'
_space_group_name_H-M_alt 'P 1 21/n 1'
_symmetry_space_group_name_Hall '-P 2yn'
_symmetry_space_group_name_H-M 'P 1 21/n 1'
_atom_sites_solution_hydrogens geom
_atom_sites_solution_primary dual
_audit_creation_date 2017-10-02
_audit_creation_method
;
Olex2 1.2
(compiled 2017.08.10 svn.r3458 for OlexSys, GUI svn.r5381)
;
_audit_update_record
;
2017-10-27 deposited with the CCDC.
2017-12-04 downloaded from the CCDC.
;
_cell_angle_alpha 90
_cell_angle_beta 96.406(2)
_cell_angle_gamma 90
_cell_formula_units_Z 2
_cell_length_a 8.0225(2)
_cell_length_b 9.6265(2)
_cell_length_c 15.4896(3)
_cell_measurement_reflns_used 8272
_cell_measurement_temperature 296.15
_cell_measurement_theta_max 30.7610
_cell_measurement_theta_min 4.5340
_cell_volume 1188.77(5)
_computing_cell_refinement
;
CrysAlisPro, Agilent Technologies,
Version 1.171.37.35 (release 13-08-2014 CrysAlis171 .NET)
(compiled Aug 13 2014,18:06:01)
;
_computing_data_collection
;
CrysAlisPro, Agilent Technologies,
Version 1.171.37.35 (release 13-08-2014 CrysAlis171 .NET)
(compiled Aug 13 2014,18:06:01)
;
_computing_data_reduction
;
CrysAlisPro, Agilent Technologies,
Version 1.171.37.35 (release 13-08-2014 CrysAlis171 .NET)
(compiled Aug 13 2014,18:06:01)
;
_computing_structure_refinement 'ShelXL (Sheldrick, 2015)'
_computing_structure_solution 'ShelXT (Sheldrick, 2015)'
_diffrn_ambient_temperature 296.15
_diffrn_detector_area_resol_mean 16.3426
_diffrn_measured_fraction_theta_full 0.995
_diffrn_measured_fraction_theta_max 0.996
_diffrn_measurement_device_type 'Xcalibur, Sapphire3'
_diffrn_measurement_method '\w scans'
_diffrn_radiation_type MoK\a
_diffrn_radiation_wavelength 0.71073
_diffrn_reflns_av_R_equivalents 0.0333
_diffrn_reflns_av_unetI/netI 0.0140
_diffrn_reflns_Laue_measured_fraction_full 0.995
_diffrn_reflns_Laue_measured_fraction_max 0.996
_diffrn_reflns_limit_h_max 10
_diffrn_reflns_limit_h_min -10
_diffrn_reflns_limit_k_max 12
_diffrn_reflns_limit_k_min -12
_diffrn_reflns_limit_l_max 19
_diffrn_reflns_limit_l_min -19
_diffrn_reflns_number 28298
_diffrn_reflns_point_group_measured_fraction_full 0.995
_diffrn_reflns_point_group_measured_fraction_max 0.996
_diffrn_reflns_theta_full 25.242
_diffrn_reflns_theta_max 26.999
_diffrn_reflns_theta_min 4.421
_diffrn_source 'Enhance (Mo) X-ray Source'
_exptl_absorpt_coefficient_mu 3.439
_exptl_absorpt_correction_T_max 1.00000
_exptl_absorpt_correction_T_min 0.37440
_exptl_absorpt_correction_type multi-scan
_exptl_absorpt_process_details
;
CrysAlisPro, Agilent Technologies,
Version 1.171.37.35 (release 13-08-2014 CrysAlis171 .NET)
(compiled Aug 13 2014,18:06:01)
Empirical absorption correction using spherical harmonics,
 implemented in SCALE3 ABSPACK scaling algorithm.
;
_exptl_crystal_colour blue
_exptl_crystal_colour_primary blue
_exptl_crystal_density_diffrn 1.863
_exptl_crystal_description prism
_exptl_crystal_F_000 644
_exptl_crystal_size_max 0.27
_exptl_crystal_size_mid 0.11
_exptl_crystal_size_min 0.1
_refine_diff_density_max 0.669
_refine_diff_density_min -1.319
_refine_diff_density_rms 0.140
_refine_ls_extinction_method none
_refine_ls_goodness_of_fit_ref 1.067
_refine_ls_hydrogen_treatment constr
_refine_ls_matrix_type full
_refine_ls_number_parameters 135
_refine_ls_number_reflns 2594
_refine_ls_number_restraints 0
_refine_ls_restrained_S_all 1.067
_refine_ls_R_factor_all 0.0407
_refine_ls_R_factor_gt 0.0352
_refine_ls_shift/su_max 0.001
_refine_ls_shift/su_mean 0.000
_refine_ls_structure_factor_coef Fsqd
_refine_ls_weighting_details 'w=1/[\s^2^(Fo^2^)+(0.0471P)^2^+1.5724P] where P=(Fo^2^+2Fc^2^)/3'
_refine_ls_weighting_scheme calc
_refine_ls_wR_factor_gt 0.0881
_refine_ls_wR_factor_ref 0.0921
_reflns_Friedel_coverage 0.000
_reflns_number_gt 2291
_reflns_number_total 2594
_reflns_threshold_expression 'I > 2\s(I)'
_cod_data_source_file c7ce01989k2.cif
_cod_data_source_block 3b
_cod_depositor_comments 'Adding full bibliography for 7229768--7229780.cif.'
_cod_database_code 7229773
_shelx_shelxl_version_number 2014/7
_shelx_space_group_comment
;
The symmetry employed for this shelxl refinement is uniquely defined
by the following loop, which should always be used as a source of
symmetry information in preference to the above space-group names.
They are only intended as comments.
;
_olex2_refinement_description
;
1. Fixed Uiso
 At 1.2 times of:
  All C(H) groups
 At 1.5 times of:
  All C(H,H,H) groups
2.a Aromatic/amide H refined with riding coordinates:
 C1(H1), C5(H5), C3(H3), C4(H4), C8(H8)
2.b Idealised Me refined as rotating group:
 C6(H6A,H6B,H6C), C10(H10A,H10B,H10C)
;
_olex2_date_sample_data_collection 2017-01-02
_olex2_submission_special_instructions 'No special instructions were received'

loop_
_space_group_symop_operation_xyz
'x, y, z'
'-x+1/2, y+1/2, -z+1/2'
'-x, -y, -z'
'x-1/2, -y-1/2, z-1/2'

loop_
_atom_site_label
_atom_site_type_symbol
_atom_site_fract_x
_atom_site_fract_y
_atom_site_fract_z
_atom_site_U_iso_or_equiv
_atom_site_adp_type
_atom_site_occupancy
_atom_site_site_symmetry_order
_atom_site_calc_flag
_atom_site_refinement_flags_posn
_atom_site_refinement_flags_adp
_atom_site_refinement_flags_occupancy
I1 I 0.84667(4) 0.05213(3) 0.71090(2) 0.06739(14) Uani 1 1 d . . .
Ni1 Ni 0.5000 0.5000 0.5000 0.03315(15) Uani 1 2 d S T P
O1 O 0.7098(3) 0.5660(3) 0.57131(15) 0.0422(5) Uani 1 1 d . . .
O2 O 0.5954(3) 0.5438(2) 0.38731(15) 0.0409(5) Uani 1 1 d . . .
N1 N 0.6005(3) 0.2961(3) 0.50230(17) 0.0391(6) Uani 1 1 d . . .
C2 C 0.7422(4) 0.1157(4) 0.5874(2) 0.0423(7) Uani 1 1 d . . .
C9 C 0.7273(4) 0.6132(4) 0.3834(2) 0.0427(7) Uani 1 1 d . . .
C1 C 0.6748(4) 0.2475(4) 0.5783(2) 0.0408(7) Uani 1 1 d . . .
H1 H 0.6810 0.3050 0.6268 0.049 Uiso 1 1 calc R . .
C5 C 0.5941(4) 0.2127(4) 0.4334(2) 0.0448(8) Uani 1 1 d . . .
H5 H 0.5431 0.2452 0.3804 0.054 Uiso 1 1 calc R . .
C7 C 0.8283(4) 0.6282(3) 0.5411(2) 0.0382(7) Uani 1 1 d . . .
C3 C 0.7341(6) 0.0301(4) 0.5154(3) 0.0538(9) Uani 1 1 d . . .
H3 H 0.7780 -0.0593 0.5196 0.065 Uiso 1 1 calc R . .
C4 C 0.6594(6) 0.0807(4) 0.4373(3) 0.0548(9) Uani 1 1 d . . .
H4 H 0.6533 0.0259 0.3876 0.066 Uiso 1 1 calc R . .
C8 C 0.8385(4) 0.6569(4) 0.4531(2) 0.0490(8) Uani 1 1 d . . .
H8 H 0.9288 0.7107 0.4402 0.059 Uiso 1 1 calc R . .
C6 C 0.9698(5) 0.6753(5) 0.6067(3) 0.0583(10) Uani 1 1 d . . .
H6A H 0.9269 0.7370 0.6476 0.088 Uiso 1 1 calc GR . .
H6B H 1.0525 0.7228 0.5775 0.088 Uiso 1 1 calc GR . .
H6C H 1.0201 0.5960 0.6369 0.088 Uiso 1 1 calc GR . .
C10 C 0.7676(7) 0.6493(7) 0.2928(3) 0.0801(16) Uani 1 1 d . . .
H10A H 0.7803 0.5654 0.2607 0.120 Uiso 1 1 calc GR . .
H10B H 0.8700 0.7016 0.2966 0.120 Uiso 1 1 calc GR . .
H10C H 0.6779 0.7037 0.2638 0.120 Uiso 1 1 calc GR . .

loop_
_atom_site_aniso_label
_atom_site_aniso_U_11
_atom_site_aniso_U_22
_atom_site_aniso_U_33
_atom_site_aniso_U_23
_atom_site_aniso_U_13
_atom_site_aniso_U_12
I1 0.1006(3) 0.05017(19) 0.04668(18) 0.01044(11) -0.01274(15) 0.00570(14)
Ni1 0.0345(3) 0.0378(3) 0.0263(3) 0.0020(2) -0.0004(2) -0.0043(2)
O1 0.0403(12) 0.0517(14) 0.0330(11) 0.0006(10) -0.0030(9) -0.0069(10)
O2 0.0425(12) 0.0492(14) 0.0309(11) 0.0020(9) 0.0039(9) -0.0064(10)
N1 0.0427(14) 0.0411(15) 0.0331(13) 0.0008(11) 0.0024(11) -0.0004(11)
C2 0.0478(18) 0.0419(18) 0.0367(17) 0.0030(14) 0.0030(13) 0.0005(14)
C9 0.0449(17) 0.0445(19) 0.0396(17) 0.0047(14) 0.0091(14) -0.0004(15)
C1 0.0502(18) 0.0388(17) 0.0324(16) -0.0004(13) 0.0008(13) -0.0013(14)
C5 0.0533(19) 0.051(2) 0.0299(16) 0.0034(14) 0.0021(13) -0.0040(16)
C7 0.0339(15) 0.0339(16) 0.0457(18) -0.0072(13) -0.0004(13) -0.0006(12)
C3 0.070(2) 0.0397(19) 0.052(2) 0.0012(16) 0.0121(19) 0.0050(17)
C4 0.076(3) 0.050(2) 0.0396(19) -0.0083(16) 0.0111(18) -0.0011(19)
C8 0.0439(18) 0.055(2) 0.049(2) -0.0034(17) 0.0099(15) -0.0147(16)
C6 0.0446(19) 0.068(3) 0.060(2) -0.015(2) -0.0043(17) -0.0103(18)
C10 0.076(3) 0.118(5) 0.047(2) 0.016(3) 0.013(2) -0.033(3)

loop_
_atom_type_symbol
_atom_type_description
_atom_type_scat_dispersion_real
_atom_type_scat_dispersion_imag
_atom_type_scat_source
C C 0.0033 0.0016 'International Tables Vol C Tables 4.2.6.8 and 6.1.1.4'
H H 0.0000 0.0000 'International Tables Vol C Tables 4.2.6.8 and 6.1.1.4'
I I -0.4742 1.8119 'International Tables Vol C Tables 4.2.6.8 and 6.1.1.4'
N N 0.0061 0.0033 'International Tables Vol C Tables 4.2.6.8 and 6.1.1.4'
Ni Ni 0.3393 1.1124 'International Tables Vol C Tables 4.2.6.8 and 6.1.1.4'
O O 0.0106 0.0060 'International Tables Vol C Tables 4.2.6.8 and 6.1.1.4'

loop_
_geom_angle_atom_site_label_1
_geom_angle_atom_site_label_2
_geom_angle_atom_site_label_3
_geom_angle
_geom_angle_site_symmetry_1
_geom_angle_site_symmetry_3
O2 I1 O1 48.81(5) 4_666 2_646
C2 I1 O1 142.96(10) . 2_646
C2 I1 O2 166.83(10) . 4_666
O1 Ni1 O1 180.0 . 3_666
O1 Ni1 O2 88.06(9) . 3_666
O1 Ni1 O2 88.06(9) 3_666 .
O1 Ni1 O2 91.94(10) . .
O1 Ni1 O2 91.94(9) 3_666 3_666
O1 Ni1 N1 89.41(10) . .
O1 Ni1 N1 90.59(10) . 3_666
O1 Ni1 N1 90.59(10) 3_666 .
O1 Ni1 N1 89.41(10) 3_666 3_666
O2 Ni1 O2 180.0 3_666 .
O2 Ni1 N1 88.43(10) . 3_666
O2 Ni1 N1 91.57(10) . .
O2 Ni1 N1 88.43(10) 3_666 .
O2 Ni1 N1 91.57(10) 3_666 3_666
N1 Ni1 N1 180.0 . 3_666
C7 O1 Ni1 124.6(2) . .
C9 O2 Ni1 123.5(2) . .
C1 N1 Ni1 117.9(2) . .
C5 N1 Ni1 124.3(2) . .
C5 N1 C1 117.8(3) . .
C1 C2 I1 118.4(3) . .
C1 C2 C3 118.8(3) . .
C3 C2 I1 122.8(3) . .
O2 C9 C8 126.5(3) . .
O2 C9 C10 115.7(3) . .
C8 C9 C10 117.8(3) . .
N1 C1 C2 122.7(3) . .
N1 C1 H1 118.6 . .
C2 C1 H1 118.6 . .
N1 C5 H5 118.6 . .
N1 C5 C4 122.8(3) . .
C4 C5 H5 118.6 . .
O1 C7 C8 125.8(3) . .
O1 C7 C6 115.9(3) . .
C8 C7 C6 118.4(3) . .
C2 C3 H3 120.8 . .
C4 C3 C2 118.3(4) . .
C4 C3 H3 120.8 . .
C5 C4 C3 119.5(4) . .
C5 C4 H4 120.2 . .
C3 C4 H4 120.2 . .
C9 C8 C7 126.5(3) . .
C9 C8 H8 116.7 . .
C7 C8 H8 116.7 . .
C7 C6 H6A 109.5 . .
C7 C6 H6B 109.5 . .
C7 C6 H6C 109.5 . .
H6A C6 H6B 109.5 . .
H6A C6 H6C 109.5 . .
H6B C6 H6C 109.5 . .
C9 C10 H10A 109.5 . .
C9 C10 H10B 109.5 . .
C9 C10 H10C 109.5 . .
H10A C10 H10B 109.5 . .
H10A C10 H10C 109.5 . .
H10B C10 H10C 109.5 . .

loop_
_geom_bond_atom_site_label_1
_geom_bond_atom_site_label_2
_geom_bond_distance
_geom_bond_site_symmetry_2
I1 O1 3.456(2) 2_646
I1 O2 3.329(2) 4_666
I1 C2 2.092(3) .
Ni1 O1 2.011(2) 3_666
Ni1 O1 2.011(2) .
Ni1 O2 2.027(2) 3_666
Ni1 O2 2.027(2) .
Ni1 N1 2.121(3) 3_666
Ni1 N1 2.121(3) .
O1 C7 1.257(4) .
O2 C9 1.259(4) .
N1 C1 1.343(4) .
N1 C5 1.332(5) .
C2 C1 1.380(5) .
C2 C3 1.382(5) .
C9 C8 1.387(5) .
C9 C10 1.515(5) .
C1 H1 0.9300 .
C5 H5 0.9300 .
C5 C4 1.373(6) .
C7 C8 1.401(5) .
C7 C6 1.506(5) .
C3 H3 0.9300 .
C3 C4 1.377(6) .
C4 H4 0.9300 .
C8 H8 0.9300 .
C6 H6A 0.9600 .
C6 H6B 0.9600 .
C6 H6C 0.9600 .
C10 H10A 0.9600 .
C10 H10B 0.9600 .
C10 H10C 0.9600 .
